data_7029694
loop_
_publ_author_name
'Ma, Jing'
'Zhao, Ke-Qing'
'Walton, Mark J.'
'Wright, Joseph A.'
'Frese, Josef W. A.'
'Elsegood, Mark R. J.'
'Xing, Qifeng'
'Sun, Wen-Hua'
'Redshaw, Carl'

_publ_section_title
;
 Vanadyl complexes bearing bi-dentate phenoxyimine ligands: synthesis,
 structural studies and ethylene polymerization capability.
;
_journal_issue 22
_journal_name_full 'Dalton transactions (Cambridge, England : 2003)'
_journal_page_first 8300
_journal_page_last 8310
_journal_paper_doi 10.1039/c4dt00021h
_journal_volume 43
_journal_year 2014
_chemical_formula_moiety 'C72 H68 N2 O5 V'
_chemical_formula_sum 'C72 H68 N2 O5 V'
_chemical_formula_weight 1092.22
_chemical_name_systematic
;
 ?
;
_space_group_IT_number 2
_symmetry_cell_setting triclinic
_symmetry_Int_Tables_number 2
_symmetry_space_group_name_Hall '-P 1'
_symmetry_space_group_name_H-M 'P -1'
_atom_sites_solution_hydrogens geom
_atom_sites_solution_primary direct
_atom_sites_solution_secondary difmap
_audit_creation_method SHELXL-97
_cell_angle_alpha 70.73(3)
_cell_angle_beta 68.07(3)
_cell_angle_gamma 79.53(3)
_cell_formula_units_Z 2
_cell_length_a 13.457(3)
_cell_length_b 15.049(3)
_cell_length_c 16.071(3)
_cell_measurement_reflns_used 25484
_cell_measurement_temperature 173(2)
_cell_measurement_theta_max 27.50
_cell_measurement_theta_min 1.43
_cell_volume 2843.6(13)
_computing_cell_refinement 'CrystalClear (Rigaku Inc., 2007)'
_computing_data_collection 'CrystalClear (Rigaku Inc., 2007)'
_computing_data_reduction 'CrystalClear (Rigaku Inc., 2007)'
_computing_molecular_graphics 'CAMERON (Watkin <i>et al</i>, 1993)'
_computing_publication_material 'SHELX97 (Sheldrick, 1997)'
_computing_structure_refinement 'SHELXL-97 (Sheldrick, 1997)'
_computing_structure_solution 'SHELXS-97 (Sheldrick, 1990)'
_diffrn_ambient_temperature 173(2)
_diffrn_measured_fraction_theta_full 0.990
_diffrn_measured_fraction_theta_max 0.990
_diffrn_measurement_device_type 'MM007-HF CCD(Saturn 724+)'
_diffrn_measurement_method '\w scans at fixed \c = 45\%'
_diffrn_radiation_monochromator graphite
_diffrn_radiation_source 'fine-focus sealed tube'
_diffrn_radiation_type MoK\a
_diffrn_radiation_wavelength 0.71073
_diffrn_reflns_av_R_equivalents 0.0520
_diffrn_reflns_av_unetI/netI 0.0651
_diffrn_reflns_limit_h_max 17
_diffrn_reflns_limit_h_min -17
_diffrn_reflns_limit_k_max 19
_diffrn_reflns_limit_k_min -19
_diffrn_reflns_limit_l_max 20
_diffrn_reflns_limit_l_min -20
_diffrn_reflns_number 25484
_diffrn_reflns_theta_full 27.50
_diffrn_reflns_theta_max 27.50
_diffrn_reflns_theta_min 1.43
_diffrn_standards_decay_% none
_diffrn_standards_interval_count none
_diffrn_standards_interval_time none
_diffrn_standards_number none
_exptl_absorpt_coefficient_mu 0.230
_exptl_absorpt_correction_T_max .0000
_exptl_absorpt_correction_T_min .0000
_exptl_absorpt_correction_type empirical
_exptl_absorpt_process_details 'SADABS (Sheldrick, 1996)'
_exptl_crystal_colour red
_exptl_crystal_density_diffrn 1.276
_exptl_crystal_density_method 'not measured'
_exptl_crystal_description Plate
_exptl_crystal_F_000 1154
_exptl_crystal_size_max 0.424
_exptl_crystal_size_mid 0.267
_exptl_crystal_size_min 0.226
_refine_diff_density_max 0.729
_refine_diff_density_min -0.946
_refine_diff_density_rms 0.208
_refine_ls_extinction_method none
_refine_ls_goodness_of_fit_ref 0.984
_refine_ls_hydrogen_treatment constr
_refine_ls_matrix_type full
_refine_ls_number_parameters 723
_refine_ls_number_reflns 12955
_refine_ls_number_restraints 0
_refine_ls_restrained_S_all 0.984
_refine_ls_R_factor_gt 0.0731
_refine_ls_shift/su_max 0.001
_refine_ls_shift/su_mean 0.000
_refine_ls_structure_factor_coef Fsqd
_refine_ls_weighting_details 'calc w=1/[\s^2^(Fo^2^)+(0.1762P)^2^+2.5503P] where P=(Fo^2^+2Fc^2^)/3'
_refine_ls_weighting_scheme calc
_refine_ls_wR_factor_gt 0.2180
_refine_ls_wR_factor_ref 0.2590
_reflns_number_gt 11284
_reflns_number_total 12955
_reflns_threshold_expression >2sigma(I)
_cod_data_source_file c4dt00021h2.cif
_cod_data_source_block 8
_cod_depositor_comments 'Adding full bibliography for 7029687--7029699.cif.'
_cod_original_cell_volume 2843.8(10)
_cod_database_code 7029694
_refine_ls_r_factor_ref 0.0915

loop_
_symmetry_equiv_pos_as_xyz
'x, y, z'
'-x, -y, -z'

loop_
_atom_site_label
_atom_site_type_symbol
_atom_site_fract_x
_atom_site_fract_y
_atom_site_fract_z
_atom_site_U_iso_or_equiv
_atom_site_adp_type
_atom_site_occupancy
_atom_site_symmetry_multiplicity
_atom_site_calc_flag
_atom_site_refinement_flags
V1 V 0.79507(3) 0.69035(3) 0.31137(3) 0.01981(15) Uani 1 1 d .
O2 O 0.70491(16) 0.79890(13) 0.33628(14) 0.0250(4) Uani 1 1 d .
O3 O 0.89697(16) 0.71814(15) 0.18792(13) 0.0256(4) Uani 1 1 d .
N1 N 0.90739(18) 0.73652(16) 0.34874(15) 0.0207(4) Uani 1 1 d .
O4 O 0.81662(16) 0.70319(16) 0.55409(15) 0.0312(5) Uani 1 1 d .
O1 O 0.78428(17) 0.59005(14) 0.38810(15) 0.0291(5) Uani 1 1 d .
N2 N 0.68539(19) 0.66847(17) 0.25529(17) 0.0243(5) Uani 1 1 d .
O5 O 0.71974(19) 0.46186(18) 0.24680(17) 0.0403(6) Uani 1 1 d .
C8 C 0.9963(2) 0.7415(2) 0.49445(19) 0.0234(5) Uani 1 1 d .
C9 C 0.6524(2) 0.9630(2) 0.31614(19) 0.0237(5) Uani 1 1 d .
C10 C 0.9098(2) 0.82358(19) 0.34308(18) 0.0223(5) Uani 1 1 d .
H10 H 0.9722 0.8402 0.3474 0.027 Uiso 1 1 calc R
C11 C 0.8278(2) 0.8990(2) 0.33083(19) 0.0237(5) Uani 1 1 d .
C12 C 0.8498(2) 0.9886(2) 0.3259(2) 0.0275(6) Uani 1 1 d .
H12 H 0.9169 0.9970 0.3283 0.033 Uiso 1 1 calc R
C13 C 0.7283(2) 0.88447(19) 0.32783(19) 0.0224(5) Uani 1 1 d .
C14 C 0.5690(2) 0.9140(2) 0.2217(2) 0.0286(6) Uani 1 1 d .
H14A H 0.6142 0.9572 0.1638 0.034 Uiso 1 1 calc R
H14B H 0.6094 0.8518 0.2324 0.034 Uiso 1 1 calc R
C15 C 0.6959(2) 0.70546(19) 0.1675(2) 0.0242(5) Uani 1 1 d .
H15 H 0.6349 0.7057 0.1512 0.029 Uiso 1 1 calc R
C16 C 0.5433(2) 0.6397(2) 0.4061(2) 0.0268(6) Uani 1 1 d .
H16 H 0.5826 0.6709 0.4252 0.032 Uiso 1 1 calc R
C17 C 0.7891(2) 0.7463(2) 0.0918(2) 0.0253(6) Uani 1 1 d .
C18 C 0.8873(2) 0.7514(2) 0.10367(19) 0.0240(5) Uani 1 1 d .
C19 C 0.5749(3) 0.5484(2) 0.2019(2) 0.0306(6) Uani 1 1 d .
C20 C 1.1046(2) 0.5959(2) 0.4657(2) 0.0271(6) Uani 1 1 d .
H20 H 1.1324 0.5954 0.5122 0.033 Uiso 1 1 calc R
C21 C 0.6783(2) 1.0487(2) 0.3131(2) 0.0275(6) Uani 1 1 d .
H21 H 0.6269 1.1007 0.3075 0.033 Uiso 1 1 calc R
C22 C 0.5460(2) 0.9532(2) 0.3054(2) 0.0249(6) Uani 1 1 d .
C23 C 0.9894(2) 0.66818(19) 0.37364(19) 0.0222(5) Uani 1 1 d .
C24 C 0.7760(3) 1.0644(2) 0.3178(2) 0.0289(6) Uani 1 1 d .
C25 C 1.0287(2) 0.66830(19) 0.44361(19) 0.0215(5) Uani 1 1 d .
C26 C 0.9435(3) 0.8841(2) 0.5823(2) 0.0330(7) Uani 1 1 d .
H26 H 0.9250 0.9338 0.6107 0.040 Uiso 1 1 calc R
C27 C 1.1400(2) 0.5257(2) 0.4220(2) 0.0279(6) Uani 1 1 d .
H27 H 1.1908 0.4770 0.4390 0.033 Uiso 1 1 calc R
C28 C 0.4730(2) 0.8867(2) 0.3950(2) 0.0292(6) Uani 1 1 d .
H28A H 0.5118 0.8242 0.4099 0.035 Uiso 1 1 calc R
H28B H 0.4547 0.9129 0.4483 0.035 Uiso 1 1 calc R
C29 C 1.1011(2) 0.5264(2) 0.3531(2) 0.0266(6) Uani 1 1 d .
H29 H 1.1266 0.4789 0.3217 0.032 Uiso 1 1 calc R
C30 C 0.8906(2) 0.7587(2) 0.54925(19) 0.0247(5) Uani 1 1 d .
C31 C 1.0751(2) 0.7951(2) 0.4873(2) 0.0292(6) Uani 1 1 d .
H31 H 1.1478 0.7828 0.4519 0.035 Uiso 1 1 calc R
C32 C 0.4440(2) 0.6070(2) 0.4678(2) 0.0306(6) Uani 1 1 d .
H32 H 0.4152 0.6175 0.5278 0.037 Uiso 1 1 calc R
C33 C 0.9752(2) 0.7938(2) 0.0239(2) 0.0282(6) Uani 1 1 d .
C34 C 0.5856(2) 0.62745(19) 0.3175(2) 0.0250(6) Uani 1 1 d .
C35 C 1.0251(2) 0.5964(2) 0.32993(19) 0.0243(5) Uani 1 1 d .
H35 H 0.9971 0.5954 0.2840 0.029 Uiso 1 1 calc R
C36 C 0.4822(2) 1.0492(2) 0.2862(2) 0.0285(6) Uani 1 1 d .
H36A H 0.5268 1.0937 0.2290 0.034 Uiso 1 1 calc R
H36B H 0.4646 1.0755 0.3392 0.034 Uiso 1 1 calc R
C37 C 0.7801(3) 0.7790(2) 0.0017(2) 0.0315(6) Uani 1 1 d .
H37 H 0.7142 0.7750 -0.0054 0.038 Uiso 1 1 calc R
C38 C 0.5306(2) 0.5746(2) 0.2917(2) 0.0284(6) Uani 1 1 d .
C39 C 1.1347(2) 0.7125(2) 0.0734(2) 0.0328(7) Uani 1 1 d .
H39A H 1.0846 0.6783 0.1344 0.039 Uiso 1 1 calc R
H39B H 1.1529 0.6735 0.0301 0.039 Uiso 1 1 calc R
C40 C 0.7122(2) 0.7056(2) 0.6168(2) 0.0284(6) Uani 1 1 d .
C41 C 0.4315(2) 0.5430(2) 0.3545(2) 0.0340(7) Uani 1 1 d .
H41 H 0.3930 0.5093 0.3371 0.041 Uiso 1 1 calc R
C42 C 1.0495(3) 0.8658(2) 0.5309(2) 0.0324(7) Uani 1 1 d .
H42 H 1.1042 0.9015 0.5256 0.039 Uiso 1 1 calc R
C43 C 0.8642(3) 0.8298(2) 0.5922(2) 0.0312(6) Uani 1 1 d .
H43 H 0.7918 0.8415 0.6285 0.037 Uiso 1 1 calc R
C44 C 0.3072(2) 0.9712(2) 0.3622(3) 0.0358(7) Uani 1 1 d .
H44A H 0.2884 0.9969 0.4159 0.043 Uiso 1 1 calc R
H44B H 0.2398 0.9642 0.3542 0.043 Uiso 1 1 calc R
C45 C 0.5179(3) 0.5762(3) 0.1393(3) 0.0418(8) Uani 1 1 d .
H45 H 0.4514 0.6124 0.1540 0.050 Uiso 1 1 calc R
C46 C 0.8715(3) 0.3844(2) 0.2848(2) 0.0364(7) Uani 1 1 d .
H46 H 0.8246 0.3487 0.3425 0.044 Uiso 1 1 calc R
C47 C 0.3775(2) 1.0385(2) 0.2729(2) 0.0326(7) Uani 1 1 d .
H47 H 0.3376 1.1017 0.2609 0.039 Uiso 1 1 calc R
C48 C 0.9598(3) 0.8240(2) -0.0621(2) 0.0327(7) Uani 1 1 d .
H48 H 1.0178 0.8519 -0.1156 0.039 Uiso 1 1 calc R
C49 C 0.3693(2) 0.8753(2) 0.3809(2) 0.0335(7) Uani 1 1 d .
H49 H 0.3238 0.8310 0.4390 0.040 Uiso 1 1 calc R
C50 C 0.8310(3) 0.4517(2) 0.2200(2) 0.0315(6) Uani 1 1 d .
C51 C 0.8654(3) 0.8166(2) -0.0760(2) 0.0338(7) Uani 1 1 d .
C52 C 0.4038(3) 1.0007(2) 0.1897(3) 0.0370(7) Uani 1 1 d .
H52A H 0.4488 1.0444 0.1322 0.044 Uiso 1 1 calc R
H52B H 0.3368 0.9952 0.1803 0.044 Uiso 1 1 calc R
C53 C 0.6703(3) 0.4930(2) 0.1801(2) 0.0339(7) Uani 1 1 d .
C54 C 1.0796(2) 0.8076(2) 0.0338(2) 0.0290(6) Uani 1 1 d .
C55 C 1.0560(3) 0.8707(3) 0.0990(2) 0.0367(7) Uani 1 1 d .
H55A H 1.0232 0.9328 0.0722 0.044 Uiso 1 1 calc R
H55B H 1.0042 0.8409 0.1610 0.044 Uiso 1 1 calc R
C56 C 1.1611(3) 0.8574(3) -0.0609(2) 0.0377(7) Uani 1 1 d .
H56A H 1.1782 0.8192 -0.1048 0.045 Uiso 1 1 calc R
H56B H 1.1287 0.9196 -0.0881 0.045 Uiso 1 1 calc R
C57 C 0.8987(3) 0.5053(2) 0.1372(3) 0.0388(7) Uani 1 1 d .
H57 H 0.8700 0.5516 0.0939 0.047 Uiso 1 1 calc R
C58 C 0.4644(3) 0.9034(2) 0.2089(2) 0.0338(7) Uani 1 1 d .
H58 H 0.4816 0.8773 0.1550 0.041 Uiso 1 1 calc R
C59 C 0.3946(3) 0.8367(2) 0.2982(3) 0.0386(8) Uani 1 1 d .
H59A H 0.3270 0.8300 0.2905 0.046 Uiso 1 1 calc R
H59B H 0.4329 0.7736 0.3102 0.046 Uiso 1 1 calc R
C60 C 0.6311(3) 0.7305(3) 0.5785(3) 0.0371(7) Uani 1 1 d .
H60 H 0.6478 0.7494 0.5125 0.044 Uiso 1 1 calc R
C61 C 0.6890(3) 0.6764(3) 0.7118(2) 0.0453(9) Uani 1 1 d .
H61 H 0.7450 0.6577 0.7378 0.054 Uiso 1 1 calc R
C62 C 0.3872(2) 0.5589(2) 0.4413(2) 0.0339(7) Uani 1 1 d .
H62 H 0.3187 0.5374 0.4824 0.041 Uiso 1 1 calc R
C63 C 0.7955(3) 1.1615(2) 0.3142(3) 0.0365(7) Uani 1 1 d .
H63A H 0.7499 1.1754 0.3728 0.055 Uiso 1 1 calc R
H63B H 0.7783 1.2084 0.2615 0.055 Uiso 1 1 calc R
H63C H 0.8711 1.1636 0.3058 0.055 Uiso 1 1 calc R
C64 C 0.9826(3) 0.3705(3) 0.2630(3) 0.0470(9) Uani 1 1 d .
H64 H 1.0117 0.3243 0.3062 0.056 Uiso 1 1 calc R
C65 C 1.1601(3) 0.8847(3) 0.1109(3) 0.0471(9) Uani 1 1 d .
H65 H 1.1432 0.9250 0.1537 0.057 Uiso 1 1 calc R
C66 C 0.5566(4) 0.5519(3) 0.0566(3) 0.0499(10) Uani 1 1 d .
H66 H 0.5189 0.5741 0.0133 0.060 Uiso 1 1 calc R
C67 C 0.5003(3) 0.6993(3) 0.7319(3) 0.0529(11) Uani 1 1 d .
H67 H 0.4274 0.6968 0.7719 0.063 Uiso 1 1 calc R
C68 C 1.0085(3) 0.4910(3) 0.1178(3) 0.0438(8) Uani 1 1 d .
H68 H 1.0553 0.5284 0.0613 0.053 Uiso 1 1 calc R
C69 C 1.2649(3) 0.8714(3) -0.0494(3) 0.0449(9) Uani 1 1 d .
H69 H 1.3162 0.9035 -0.1118 0.054 Uiso 1 1 calc R
C70 C 1.3161(3) 0.7751(3) -0.0080(3) 0.0487(10) Uani 1 1 d .
H70A H 1.3341 0.7354 -0.0506 0.058 Uiso 1 1 calc R
H70B H 1.3832 0.7838 -0.0005 0.058 Uiso 1 1 calc R
C71 C 1.0506(3) 0.4223(3) 0.1804(3) 0.0491(9) Uani 1 1 d .
H71 H 1.1261 0.4114 0.1660 0.059 Uiso 1 1 calc R
C72 C 0.5819(4) 0.6744(3) 0.7696(3) 0.0589(12) Uani 1 1 d .
H72 H 0.5648 0.6558 0.8356 0.071 Uiso 1 1 calc R
C73 C 0.6506(4) 0.4953(3) 0.0369(3) 0.0517(10) Uani 1 1 d .
H73 H 0.6761 0.4768 -0.0190 0.062 Uiso 1 1 calc R
C74 C 0.8590(3) 0.8493(3) -0.1732(2) 0.0451(9) Uani 1 1 d .
H74A H 0.7916 0.8313 -0.1713 0.068 Uiso 1 1 calc R
H74B H 0.9197 0.8199 -0.2144 0.068 Uiso 1 1 calc R
H74C H 0.8615 0.9181 -0.1972 0.068 Uiso 1 1 calc R
C75 C 0.5250(3) 0.7274(3) 0.6375(3) 0.0478(9) Uani 1 1 d .
H75 H 0.4690 0.7452 0.6115 0.057 Uiso 1 1 calc R
C76 C 1.2373(3) 0.7274(3) 0.0864(3) 0.0434(8) Uani 1 1 d .
H76 H 1.2703 0.6647 0.1136 0.052 Uiso 1 1 calc R
C77 C 0.7080(3) 0.4651(3) 0.0986(3) 0.0447(8) Uani 1 1 d .
H77 H 0.7723 0.4259 0.0852 0.054 Uiso 1 1 calc R
C78 C 1.2107(3) 0.7883(3) 0.1528(3) 0.0491(10) Uani 1 1 d .
H78A H 1.2770 0.7969 0.1616 0.059 Uiso 1 1 calc R
H78B H 1.1600 0.7567 0.2147 0.059 Uiso 1 1 calc R
C79 C 1.2388(3) 0.9322(3) 0.0163(3) 0.0519(10) Uani 1 1 d .
H79A H 1.3055 0.9415 0.0240 0.062 Uiso 1 1 calc R
H79B H 1.2073 0.9948 -0.0107 0.062 Uiso 1 1 calc R

loop_
_atom_site_aniso_label
_atom_site_aniso_U_11
_atom_site_aniso_U_22
_atom_site_aniso_U_33
_atom_site_aniso_U_23
_atom_site_aniso_U_13
_atom_site_aniso_U_12
V1 0.0178(2) 0.0218(2) 0.0210(2) -0.00337(18) -0.01000(18) -0.00174(17)
O2 0.0214(9) 0.0224(9) 0.0327(10) -0.0056(8) -0.0121(8) -0.0031(7)
O3 0.0224(10) 0.0348(11) 0.0204(9) -0.0039(8) -0.0104(8) -0.0043(8)
N1 0.0195(10) 0.0240(11) 0.0199(10) -0.0042(9) -0.0110(8) 0.0004(9)
O4 0.0196(10) 0.0416(12) 0.0360(11) -0.0201(10) -0.0052(8) -0.0024(9)
O1 0.0294(11) 0.0261(10) 0.0333(11) 0.0008(9) -0.0189(9) -0.0050(8)
N2 0.0222(11) 0.0255(11) 0.0278(12) -0.0055(9) -0.0124(9) -0.0032(9)
O5 0.0327(12) 0.0489(14) 0.0361(12) -0.0096(11) -0.0139(10) 0.0047(11)
C8 0.0217(13) 0.0264(13) 0.0215(12) -0.0026(10) -0.0107(10) -0.0008(10)
C9 0.0207(13) 0.0258(13) 0.0241(12) -0.0045(11) -0.0085(10) -0.0032(10)
C10 0.0212(12) 0.0268(13) 0.0209(12) -0.0042(10) -0.0112(10) -0.0027(10)
C11 0.0221(13) 0.0256(13) 0.0244(12) -0.0054(11) -0.0107(10) -0.0015(10)
C12 0.0285(14) 0.0275(14) 0.0317(14) -0.0078(12) -0.0161(12) -0.0032(11)
C13 0.0242(13) 0.0230(12) 0.0217(12) -0.0054(10) -0.0099(10) -0.0026(10)
C14 0.0243(14) 0.0319(14) 0.0312(14) -0.0089(12) -0.0131(12) 0.0021(11)
C15 0.0216(13) 0.0269(13) 0.0302(14) -0.0069(11) -0.0162(11) -0.0022(10)
C16 0.0218(13) 0.0274(13) 0.0316(14) -0.0038(11) -0.0130(11) -0.0026(11)
C17 0.0257(14) 0.0271(13) 0.0245(13) -0.0049(11) -0.0117(11) -0.0030(11)
C18 0.0270(14) 0.0278(13) 0.0204(12) -0.0055(10) -0.0121(10) -0.0031(11)
C19 0.0303(15) 0.0305(15) 0.0369(16) -0.0094(13) -0.0156(13) -0.0074(12)
C20 0.0221(13) 0.0346(15) 0.0285(14) -0.0093(12) -0.0142(11) 0.0014(11)
C21 0.0278(14) 0.0255(13) 0.0327(14) -0.0091(12) -0.0152(12) 0.0018(11)
C22 0.0208(13) 0.0252(13) 0.0302(14) -0.0069(11) -0.0128(11) 0.0018(10)
C23 0.0172(12) 0.0267(13) 0.0237(12) -0.0039(10) -0.0114(10) -0.0003(10)
C24 0.0314(15) 0.0272(14) 0.0331(15) -0.0075(12) -0.0162(12) -0.0043(12)
C25 0.0178(12) 0.0250(12) 0.0234(12) -0.0066(10) -0.0096(10) -0.0006(10)
C26 0.0487(19) 0.0271(14) 0.0264(14) -0.0065(12) -0.0176(13) -0.0015(13)
C27 0.0236(14) 0.0277(14) 0.0336(15) -0.0063(12) -0.0159(12) 0.0041(11)
C28 0.0240(14) 0.0287(14) 0.0324(15) -0.0027(12) -0.0113(12) -0.0039(11)
C29 0.0253(14) 0.0267(13) 0.0281(14) -0.0083(11) -0.0105(11) 0.0015(11)
C30 0.0238(13) 0.0283(13) 0.0231(12) -0.0059(11) -0.0115(11) 0.0007(11)
C31 0.0239(14) 0.0362(15) 0.0302(14) -0.0084(12) -0.0128(11) -0.0027(12)
C32 0.0229(14) 0.0307(14) 0.0326(15) -0.0028(12) -0.0087(12) -0.0021(11)
C33 0.0274(14) 0.0323(15) 0.0248(13) -0.0054(12) -0.0105(11) -0.0037(12)
C34 0.0192(13) 0.0238(13) 0.0333(14) -0.0037(11) -0.0146(11) -0.0006(10)
C35 0.0205(13) 0.0286(13) 0.0251(13) -0.0068(11) -0.0110(10) 0.0006(10)
C36 0.0248(14) 0.0271(14) 0.0338(15) -0.0073(12) -0.0144(12) 0.0048(11)
C37 0.0315(16) 0.0382(16) 0.0299(15) -0.0082(13) -0.0187(12) 0.0009(13)
C38 0.0217(13) 0.0302(14) 0.0379(16) -0.0092(12) -0.0162(12) -0.0008(11)
C39 0.0243(14) 0.0411(17) 0.0325(15) -0.0061(13) -0.0105(12) -0.0073(13)
C40 0.0225(14) 0.0266(13) 0.0324(15) -0.0102(12) -0.0043(11) 0.0000(11)
C41 0.0226(14) 0.0348(16) 0.0469(18) -0.0081(14) -0.0158(13) -0.0051(12)
C42 0.0410(17) 0.0317(15) 0.0306(15) -0.0072(12) -0.0183(13) -0.0068(13)
C43 0.0350(16) 0.0297(14) 0.0284(14) -0.0087(12) -0.0119(12) 0.0020(12)
C44 0.0193(14) 0.0382(17) 0.0451(18) -0.0117(15) -0.0085(13) 0.0040(12)
C45 0.0383(18) 0.050(2) 0.051(2) -0.0167(17) -0.0260(16) -0.0065(15)
C46 0.0421(18) 0.0350(16) 0.0360(16) -0.0109(14) -0.0177(14) -0.0010(14)
C47 0.0246(14) 0.0309(15) 0.0430(17) -0.0085(13) -0.0183(13) 0.0072(12)
C48 0.0294(15) 0.0386(16) 0.0238(14) -0.0042(12) -0.0061(11) -0.0020(13)
C49 0.0231(14) 0.0329(15) 0.0397(17) -0.0007(13) -0.0131(12) -0.0035(12)
C50 0.0330(16) 0.0273(14) 0.0373(16) -0.0113(13) -0.0138(13) -0.0011(12)
C51 0.0361(17) 0.0399(17) 0.0254(14) -0.0065(13) -0.0153(13) 0.0033(13)
C52 0.0304(16) 0.0408(17) 0.0433(18) -0.0087(15) -0.0231(14) 0.0060(13)
C53 0.0359(17) 0.0351(16) 0.0348(16) -0.0097(13) -0.0152(13) -0.0055(13)
C54 0.0262(14) 0.0362(15) 0.0222(13) -0.0051(12) -0.0053(11) -0.0085(12)
C55 0.0356(17) 0.0420(18) 0.0332(16) -0.0111(14) -0.0070(13) -0.0140(14)
C56 0.0317(16) 0.0499(19) 0.0266(15) -0.0061(14) -0.0038(12) -0.0135(14)
C57 0.0431(19) 0.0311(16) 0.0424(18) -0.0079(14) -0.0190(15) 0.0017(14)
C58 0.0298(16) 0.0394(17) 0.0427(17) -0.0174(14) -0.0223(14) 0.0053(13)
C59 0.0309(16) 0.0347(16) 0.060(2) -0.0118(16) -0.0279(16) -0.0008(13)
C60 0.0285(16) 0.0464(18) 0.0417(18) -0.0194(15) -0.0123(14) -0.0018(14)
C61 0.048(2) 0.046(2) 0.0312(16) -0.0054(15) -0.0116(15) 0.0079(17)
C62 0.0188(13) 0.0359(16) 0.0423(17) -0.0036(14) -0.0120(12) -0.0014(12)
C63 0.0410(18) 0.0282(15) 0.0502(19) -0.0135(14) -0.0253(16) -0.0004(13)
C64 0.046(2) 0.051(2) 0.049(2) -0.0100(18) -0.0293(18) 0.0045(17)
C65 0.044(2) 0.063(2) 0.0401(19) -0.0223(18) -0.0037(16) -0.0260(18)
C66 0.057(2) 0.062(2) 0.046(2) -0.0152(19) -0.0284(19) -0.019(2)
C67 0.0328(18) 0.0410(19) 0.071(3) -0.0232(19) 0.0077(18) -0.0093(15)
C68 0.0387(19) 0.051(2) 0.0429(19) -0.0107(17) -0.0138(15) -0.0107(16)
C69 0.0311(17) 0.063(2) 0.0357(17) -0.0117(17) 0.0005(14) -0.0222(17)
C70 0.0231(16) 0.080(3) 0.045(2) -0.022(2) -0.0054(14) -0.0150(17)
C71 0.0358(19) 0.065(2) 0.053(2) -0.017(2) -0.0220(17) -0.0015(17)
C72 0.063(3) 0.048(2) 0.0350(19) 0.0019(17) 0.0042(18) 0.000(2)
C73 0.060(3) 0.065(3) 0.0403(19) -0.0203(19) -0.0142(18) -0.025(2)
C74 0.045(2) 0.062(2) 0.0278(16) -0.0043(16) -0.0193(15) -0.0011(17)
C75 0.0261(17) 0.058(2) 0.063(2) -0.029(2) -0.0090(16) -0.0044(16)
C76 0.0259(16) 0.062(2) 0.0411(18) -0.0082(17) -0.0134(14) -0.0092(15)
C77 0.046(2) 0.049(2) 0.0429(19) -0.0204(17) -0.0099(16) -0.0101(17)
C78 0.0363(19) 0.080(3) 0.0362(18) -0.0132(19) -0.0122(15) -0.0245(19)
C79 0.045(2) 0.062(2) 0.048(2) -0.0136(19) -0.0047(17) -0.0314(19)

loop_
_atom_type_symbol
_atom_type_description
_atom_type_scat_dispersion_real
_atom_type_scat_dispersion_imag
_atom_type_scat_source
C C 0.0033 0.0016 'International Tables Vol C Tables 4.2.6.8 and 6.1.1.4'
H H 0.0000 0.0000 'International Tables Vol C Tables 4.2.6.8 and 6.1.1.4'
N N 0.0061 0.0033 'International Tables Vol C Tables 4.2.6.8 and 6.1.1.4'
O O 0.0106 0.0060 'International Tables Vol C Tables 4.2.6.8 and 6.1.1.4'
V V 0.3005 0.5294 'International Tables Vol C Tables 4.2.6.8 and 6.1.1.4'

loop_
_geom_angle_atom_site_label_1
_geom_angle_atom_site_label_2
_geom_angle_atom_site_label_3
_geom_angle
O1 V1 O3 125.65(11)
O1 V1 O2 122.19(11)
O3 V1 O2 112.15(10)
O1 V1 N1 95.34(10)
O3 V1 N1 86.07(9)
O2 V1 N1 87.07(9)
O1 V1 N2 95.16(10)
O3 V1 N2 87.79(9)
O2 V1 N2 87.37(9)
N1 V1 N2 169.50(9)
C13 O2 V1 131.36(18)
C18 O3 V1 132.92(18)
C10 N1 C23 119.7(2)
C10 N1 V1 122.53(18)
C23 N1 V1 117.59(17)
C30 O4 C40 120.1(2)
C15 N2 C34 117.6(2)
C15 N2 V1 121.69(19)
C34 N2 V1 119.63(18)
C53 O5 C50 120.3(3)
C30 C8 C31 118.3(3)
C30 C8 C25 123.0(3)
C31 C8 C25 118.7(3)
C21 C9 C13 117.5(3)
C21 C9 C22 120.9(3)
C13 C9 C22 121.5(2)
N1 C10 C11 127.1(3)
C12 C11 C13 120.5(3)
C12 C11 C10 116.3(3)
C13 C11 C10 123.2(3)
C24 C12 C11 121.2(3)
O2 C13 C11 120.9(2)
O2 C13 C9 120.0(2)
C11 C13 C9 119.0(2)
C58 C14 C22 111.4(2)
N2 C15 C17 127.7(3)
C34 C16 C32 121.2(3)
C37 C17 C18 120.3(3)
C37 C17 C15 116.1(3)
C18 C17 C15 123.5(2)
O3 C18 C17 120.4(2)
O3 C18 C33 120.3(3)
C17 C18 C33 119.3(2)
C53 C19 C45 118.3(3)
C53 C19 C38 121.6(3)
C45 C19 C38 120.0(3)
C27 C20 C25 122.0(3)
C9 C21 C24 124.4(3)
C36 C22 C9 111.5(2)
C36 C22 C28 107.3(2)
C9 C22 C28 111.4(2)
C36 C22 C14 107.4(2)
C9 C22 C14 110.0(2)
C28 C22 C14 109.0(2)
C35 C23 C25 119.8(2)
C35 C23 N1 117.5(2)
C25 C23 N1 122.5(2)
C12 C24 C21 117.3(3)
C12 C24 C63 122.9(3)
C21 C24 C63 119.8(3)
C20 C25 C23 117.9(3)
C20 C25 C8 117.8(2)
C23 C25 C8 124.2(2)
C42 C26 C43 120.0(3)
C20 C27 C29 119.6(3)
C49 C28 C22 110.3(2)
C27 C29 C35 120.1(3)
O4 C30 C43 123.6(3)
O4 C30 C8 115.6(2)
C43 C30 C8 120.7(3)
C42 C31 C8 121.3(3)
C16 C32 C62 119.7(3)
C48 C33 C18 116.8(3)
C48 C33 C54 121.8(3)
C18 C33 C54 121.4(2)
C16 C34 C38 119.3(3)
C16 C34 N2 118.1(3)
C38 C34 N2 122.6(3)
C29 C35 C23 120.5(3)
C22 C36 C47 110.8(2)
C51 C37 C17 121.0(3)
C41 C38 C34 118.2(3)
C41 C38 C19 118.2(3)
C34 C38 C19 123.6(3)
C76 C39 C54 110.9(3)
C61 C40 C60 120.9(3)
C61 C40 O4 122.5(3)
C60 C40 O4 116.3(3)
C62 C41 C38 122.3(3)
C26 C42 C31 119.4(3)
C30 C43 C26 120.1(3)
C49 C44 C47 108.8(3)
C66 C45 C19 121.1(4)
C50 C46 C64 118.3(3)
C52 C47 C44 110.1(3)
C52 C47 C36 109.9(3)
C44 C47 C36 109.6(3)
C33 C48 C51 124.9(3)
C59 C49 C44 108.7(3)
C59 C49 C28 111.0(3)
C44 C49 C28 109.5(3)
C57 C50 O5 123.9(3)
C57 C50 C46 121.1(3)
O5 C50 C46 115.0(3)
C37 C51 C48 117.7(3)
C37 C51 C74 122.1(3)
C48 C51 C74 120.2(3)
C47 C52 C58 108.8(3)
O5 C53 C19 116.1(3)
O5 C53 C77 122.5(3)
C19 C53 C77 121.1(3)
C33 C54 C39 111.3(3)
C33 C54 C56 112.1(3)
C39 C54 C56 107.1(3)
C33 C54 C55 109.8(3)
C39 C54 C55 109.6(3)
C56 C54 C55 106.9(3)
C65 C55 C54 110.7(3)
C69 C56 C54 111.3(3)
C50 C57 C68 119.5(3)
C59 C58 C52 109.4(3)
C59 C58 C14 109.4(3)
C52 C58 C14 108.9(3)
C49 C59 C58 109.9(3)
C40 C60 C75 119.3(3)
C40 C61 C72 118.8(4)
C41 C62 C32 119.2(3)
C71 C64 C46 121.1(4)
C79 C65 C78 109.1(4)
C79 C65 C55 109.7(3)
C78 C65 C55 109.4(3)
C45 C66 C73 119.8(4)
C75 C67 C72 119.5(4)
C57 C68 C71 120.3(4)
C79 C69 C56 109.3(3)
C79 C69 C70 109.4(3)
C56 C69 C70 109.6(3)
C76 C70 C69 108.9(3)
C64 C71 C68 119.7(4)
C67 C72 C61 120.7(4)
C66 C73 C77 120.4(4)
C67 C75 C60 120.8(4)
C70 C76 C78 109.9(3)
C70 C76 C39 109.3(3)
C78 C76 C39 110.2(3)
C73 C77 C53 119.3(4)
C76 C78 C65 109.2(3)
C65 C79 C69 109.9(3)

loop_
_geom_bond_atom_site_label_1
_geom_bond_atom_site_label_2
_geom_bond_distance
V1 O1 1.593(2)
V1 O3 1.903(2)
V1 O2 1.911(2)
V1 N1 2.113(2)
V1 N2 2.113(2)
O2 C13 1.333(3)
O3 C18 1.327(3)
N1 C10 1.289(4)
N1 C23 1.443(3)
O4 C30 1.378(4)
O4 C40 1.393(3)
N2 C15 1.296(4)
N2 C34 1.440(4)
O5 C53 1.378(4)
O5 C50 1.390(4)
C8 C30 1.395(4)
C8 C31 1.396(4)
C8 C25 1.491(4)
C9 C21 1.377(4)
C9 C13 1.425(4)
C9 C22 1.543(4)
C10 C11 1.451(4)
C11 C12 1.404(4)
C11 C13 1.415(4)
C12 C24 1.375(4)
C14 C58 1.539(4)
C14 C22 1.549(4)
C15 C17 1.442(4)
C16 C34 1.384(4)
C16 C32 1.391(4)
C17 C37 1.411(4)
C17 C18 1.422(4)
C18 C33 1.433(4)
C19 C53 1.390(5)
C19 C45 1.399(5)
C19 C38 1.497(4)
C20 C27 1.376(4)
C20 C25 1.402(4)
C21 C24 1.410(4)
C22 C36 1.540(4)
C22 C28 1.545(4)
C23 C35 1.397(4)
C23 C25 1.411(4)
C24 C63 1.510(4)
C26 C42 1.385(5)
C26 C43 1.391(5)
C27 C29 1.387(4)
C28 C49 1.542(4)
C29 C35 1.389(4)
C30 C43 1.383(4)
C31 C42 1.387(4)
C32 C62 1.393(5)
C33 C48 1.388(4)
C33 C54 1.529(4)
C34 C38 1.419(4)
C36 C47 1.544(4)
C37 C51 1.377(5)
C38 C41 1.390(4)
C39 C76 1.536(4)
C39 C54 1.539(4)
C40 C61 1.368(5)
C40 C60 1.383(5)
C41 C62 1.380(5)
C44 C49 1.528(4)
C44 C47 1.535(5)
C45 C66 1.381(5)
C46 C50 1.391(5)
C46 C64 1.396(5)
C47 C52 1.521(5)
C48 C51 1.399(5)
C49 C59 1.523(5)
C50 C57 1.379(5)
C51 C74 1.505(4)
C52 C58 1.536(4)
C53 C77 1.392(5)
C54 C56 1.543(4)
C54 C55 1.548(4)
C55 C65 1.542(5)
C56 C69 1.535(5)
C57 C68 1.382(5)
C58 C59 1.528(5)
C60 C75 1.386(5)
C61 C72 1.393(6)
C64 C71 1.370(6)
C65 C79 1.516(5)
C65 C78 1.537(6)
C66 C73 1.384(6)
C67 C75 1.358(6)
C67 C72 1.382(7)
C68 C71 1.389(6)
C69 C79 1.523(6)
C69 C70 1.537(6)
C70 C76 1.516(5)
C73 C77 1.389(6)
C76 C78 1.533(6)
